data_7233129
loop_
_publ_author_name
'Xue-Jun Zhou'
'Cheng Chen'
'Cai-Xia Ren'
'Jian-Ke Sun'
'Jie Zhang'

_publ_section_title
;
 Tunable solid-state photoluminescence based on proton-triggered
 structural transformation of 4,4'-bipyridinium derivative
;
_journal_name_full 'Journal of Materials Chemistry C'
_journal_page_first 744
_journal_page_last 750
_journal_paper_doi 10.1039/C2TC00111J
_journal_volume 1
_journal_year 2013
_chemical_formula_moiety 'C18 H24 N2 O7'
_chemical_formula_sum 'C18 H24 N2 O7'
_chemical_formula_weight 380.39
_space_group_IT_number 15
_space_group_name_Hall '-C 2yc'
_space_group_name_H-M_alt 'C 1 2/c 1'
_symmetry_cell_setting monoclinic
_symmetry_space_group_name_H-M 'C 1 2/c 1'
_atom_sites_solution_hydrogens geom
_atom_sites_solution_primary direct
_atom_sites_solution_secondary difmap
_cell_angle_alpha 90.00
_cell_angle_beta 119.076(7)
_cell_angle_gamma 90.00
_cell_formula_units_Z 8
_cell_length_a 27.357(5)
_cell_length_b 8.6859(8)
_cell_length_c 18.312(3)
_cell_measurement_reflns_used 5847
_cell_measurement_temperature 293(2)
_cell_measurement_theta_max 27.4739
_cell_measurement_theta_min 2.2728
_cell_volume 3802.9(10)
_computing_cell_refinement 'CrystalClear (Rigaku Inc., 2007)'
_computing_data_collection 'CrystalClear (Rigaku Inc., 2007)'
_computing_data_reduction 'CrystalClear (Rigaku Inc., 2007)'
_computing_structure_refinement 'SHELXL-97 (Sheldrick, 1997)'
_computing_structure_solution 'SHELXS-97 (Sheldrick, 1990)'
_diffrn_ambient_temperature 293(2)
_diffrn_measured_fraction_theta_full 0.987
_diffrn_measured_fraction_theta_max 0.987
_diffrn_measurement_device_type Saturn70
_diffrn_measurement_method CCD_Profile_fitting
_diffrn_radiation_monochromator graphite
_diffrn_radiation_source 'fine-focus sealed tube'
_diffrn_radiation_type MoK\a
_diffrn_radiation_wavelength 0.71073
_diffrn_reflns_av_R_equivalents 0.0494
_diffrn_reflns_av_sigmaI/netI 0.0615
_diffrn_reflns_limit_h_max 34
_diffrn_reflns_limit_h_min -35
_diffrn_reflns_limit_k_max 11
_diffrn_reflns_limit_k_min -9
_diffrn_reflns_limit_l_max 23
_diffrn_reflns_limit_l_min -22
_diffrn_reflns_number 15615
_diffrn_reflns_theta_full 27.47
_diffrn_reflns_theta_max 27.47
_diffrn_reflns_theta_min 2.27
_diffrn_standards_decay_% <1.0
_exptl_absorpt_coefficient_mu 0.103
_exptl_absorpt_correction_T_max 1.0000
_exptl_absorpt_correction_T_min 0.6474
_exptl_absorpt_correction_type multi-scan
_exptl_crystal_colour Colorless
_exptl_crystal_density_diffrn 1.329
_exptl_crystal_density_method 'not measured'
_exptl_crystal_description block
_exptl_crystal_F_000 1616
_exptl_crystal_size_max 0.20
_exptl_crystal_size_mid 0.14
_exptl_crystal_size_min 0.04
_refine_diff_density_max 0.513
_refine_diff_density_min -0.320
_refine_diff_density_rms 0.091
_refine_ls_extinction_method none
_refine_ls_goodness_of_fit_ref 1.028
_refine_ls_hydrogen_treatment constr
_refine_ls_matrix_type full
_refine_ls_number_parameters 244
_refine_ls_number_reflns 4317
_refine_ls_number_restraints 0
_refine_ls_restrained_S_all 1.028
_refine_ls_R_factor_all 0.1174
_refine_ls_R_factor_gt 0.0701
_refine_ls_shift/su_max 0.001
_refine_ls_shift/su_mean 0.000
_refine_ls_structure_factor_coef Fsqd
_refine_ls_weighting_details 'calc w=1/[\s^2^(Fo^2^)+(0.1585P)^2^+0.0000P] where P=(Fo^2^+2Fc^2^)/3'
_refine_ls_weighting_scheme calc
_refine_ls_wR_factor_gt 0.2041
_refine_ls_wR_factor_ref 0.2800
_reflns_number_gt 2571
_reflns_number_total 4317
_reflns_threshold_expression >2sigma(I)
_cod_data_source_file J-Chem-Mater-C-2013-1-744-3.cif
_cod_data_source_block L(1)
_cod_depositor_comments
;
The following automatic conversions were performed:

data item '_exptl_absorpt_correction_type' value 'Multi-scan' was
changed to 'multi-scan' in accordance with the built-in table derived
from the CIF Core dictionary named 'cif_core.dic' version 2.4.5 last
updated on 2014-11-21.

Automatic conversion script
Id: cif_fix_values 6909 2019-04-08 15:41:33Z antanas 
;
_cod_original_cell_volume 3803.0(10)
_cod_original_sg_symbol_H-M C2/c
_cod_database_code 7233129

loop_
_symmetry_equiv_pos_as_xyz
'x, y, z'
'-x, y, -z+1/2'
'x+1/2, y+1/2, z'
'-x+1/2, y+1/2, -z+1/2'
'-x, -y, -z'
'x, -y, z-1/2'
'-x+1/2, -y+1/2, -z'
'x+1/2, -y+1/2, z-1/2'

loop_
_atom_site_label
_atom_site_type_symbol
_atom_site_fract_x
_atom_site_fract_y
_atom_site_fract_z
_atom_site_U_iso_or_equiv
_atom_site_adp_type
_atom_site_occupancy
_atom_site_symmetry_multiplicity
_atom_site_calc_flag
_atom_site_refinement_flags
_atom_site_disorder_assembly
_atom_site_disorder_group
N1 N 0.13303(9) 0.4864(3) 0.05149(14) 0.0428(6) Uani 1 1 d . . .
N2 N -0.10666(11) 0.9536(3) -0.07893(18) 0.0578(7) Uani 1 1 d . . .
O1 O 0.31105(8) 0.8679(3) 0.21298(13) 0.0532(6) Uani 1 1 d . . .
O1W O 0.45505(10) 1.0556(3) 0.26441(15) 0.0645(7) Uani 1 1 d . . .
O2 O 0.38123(9) 0.8248(3) 0.18589(15) 0.0604(6) Uani 1 1 d . . .
O2W O 0.30527(12) 1.1965(3) 0.18954(15) 0.0751(8) Uani 1 1 d . . .
O3W O 0.20116(12) 0.8577(4) 0.18634(19) 0.0910(10) Uani 1 1 d . . .
O4W O 0.05526(10) 0.0739(3) 0.31210(16) 0.0733(8) Uani 1 1 d . . .
O5W O 0.10859(13) 0.7873(4) 0.3442(2) 0.1002(10) Uani 1 1 d . . .
C1 C 0.33385(11) 0.7969(3) 0.17748(17) 0.0422(6) Uani 1 1 d . . .
C2 C 0.30102(10) 0.6691(3) 0.11745(16) 0.0381(6) Uani 1 1 d . . .
C3 C 0.31072(11) 0.6310(3) 0.05151(16) 0.0417(6) Uani 1 1 d . . .
H3 H 0.3396 0.6821 0.0463 0.050 Uiso 1 1 calc R . .
C4 C 0.27936(12) 0.5214(4) -0.00568(18) 0.0464(7) Uani 1 1 d . . .
H4 H 0.2859 0.4986 -0.0510 0.056 Uiso 1 1 calc R . .
C5 C 0.23809(12) 0.4435(3) 0.00237(18) 0.0453(7) Uani 1 1 d . . .
H5 H 0.2163 0.3676 -0.0377 0.054 Uiso 1 1 calc R . .
C6 C 0.22840(11) 0.4752(3) 0.06827(17) 0.0404(6) Uani 1 1 d . . .
C7 C 0.25967(11) 0.5873(3) 0.12552(17) 0.0393(6) Uani 1 1 d . . .
H7 H 0.2531 0.6093 0.1708 0.047 Uiso 1 1 calc R . .
C8 C 0.18424(12) 0.3883(4) 0.0772(2) 0.0528(8) Uani 1 1 d . . .
H8A H 0.1992 0.3555 0.1360 0.063 Uiso 1 1 calc R . .
H8B H 0.1739 0.2947 0.0419 0.063 Uiso 1 1 calc R . .
C9 C 0.11636(13) 0.5251(4) 0.10574(19) 0.0514(8) Uani 1 1 d . . .
H9 H 0.1369 0.4901 0.1618 0.062 Uiso 1 1 calc R . .
C10 C 0.07005(13) 0.6147(4) 0.08226(18) 0.0549(8) Uani 1 1 d . . .
H10 H 0.0585 0.6393 0.1221 0.066 Uiso 1 1 calc R . .
C11 C 0.03955(11) 0.6706(3) 0.00106(15) 0.0393(6) Uani 1 1 d . . .
C12 C 0.05801(13) 0.6248(5) -0.05406(18) 0.0560(9) Uani 1 1 d . . .
H12 H 0.0380 0.6566 -0.1108 0.067 Uiso 1 1 calc R . .
C13 C 0.10417(13) 0.5355(4) -0.02825(19) 0.0577(9) Uani 1 1 d . . .
H13 H 0.1163 0.5071 -0.0669 0.069 Uiso 1 1 calc R . .
C14 C -0.01093(10) 0.7683(3) -0.02628(16) 0.0395(6) Uani 1 1 d . . .
C15 C -0.02970(14) 0.8158(4) 0.0283(2) 0.0552(8) Uani 1 1 d . . .
H15 H -0.0103 0.7850 0.0852 0.066 Uiso 1 1 calc R . .
C16 C -0.07658(15) 0.9079(5) -0.0003(2) 0.0634(9) Uani 1 1 d . . .
H16 H -0.0880 0.9403 0.0387 0.076 Uiso 1 1 calc R . .
C17 C -0.08929(15) 0.9053(5) -0.1317(2) 0.0650(10) Uani 1 1 d . . .
H17 H -0.1104 0.9341 -0.1888 0.078 Uiso 1 1 calc R . .
C18 C -0.04236(14) 0.8158(5) -0.10744(19) 0.0620(10) Uani 1 1 d . . .
H18 H -0.0316 0.7866 -0.1476 0.074 Uiso 1 1 calc R . .

loop_
_atom_site_aniso_label
_atom_site_aniso_U_11
_atom_site_aniso_U_22
_atom_site_aniso_U_33
_atom_site_aniso_U_23
_atom_site_aniso_U_13
_atom_site_aniso_U_12
N1 0.0381(12) 0.0408(13) 0.0434(13) 0.0041(10) 0.0150(10) -0.0047(10)
N2 0.0477(15) 0.0561(18) 0.0681(18) -0.0032(14) 0.0270(14) 0.0002(12)
O1 0.0512(12) 0.0496(13) 0.0549(12) -0.0166(10) 0.0227(10) -0.0049(10)
O1W 0.0600(14) 0.0674(17) 0.0720(15) -0.0088(12) 0.0368(12) -0.0099(12)
O2 0.0434(12) 0.0566(15) 0.0752(15) -0.0135(12) 0.0241(11) -0.0128(10)
O2W 0.104(2) 0.0602(17) 0.0670(16) 0.0039(12) 0.0466(15) 0.0126(14)
O3W 0.0889(19) 0.098(2) 0.117(2) 0.0505(19) 0.0740(19) 0.0342(17)
O4W 0.0542(14) 0.085(2) 0.0736(16) -0.0026(14) 0.0255(13) -0.0095(13)
O5W 0.091(2) 0.083(2) 0.125(3) -0.019(2) 0.052(2) -0.0075(18)
C1 0.0418(14) 0.0362(15) 0.0419(14) 0.0014(12) 0.0150(12) 0.0004(11)
C2 0.0338(12) 0.0358(14) 0.0376(13) 0.0011(11) 0.0119(11) 0.0058(10)
C3 0.0395(13) 0.0441(16) 0.0410(14) 0.0027(12) 0.0191(12) 0.0047(12)
C4 0.0487(16) 0.0462(17) 0.0397(14) -0.0012(12) 0.0179(12) 0.0082(13)
C5 0.0431(15) 0.0354(15) 0.0436(15) -0.0048(12) 0.0103(12) 0.0030(12)
C6 0.0346(13) 0.0325(14) 0.0457(15) 0.0032(11) 0.0131(11) 0.0041(11)
C7 0.0387(13) 0.0333(14) 0.0429(14) -0.0005(11) 0.0175(12) 0.0026(11)
C8 0.0433(16) 0.0380(16) 0.068(2) 0.0087(14) 0.0200(15) -0.0015(12)
C9 0.0502(17) 0.059(2) 0.0374(14) 0.0065(14) 0.0151(13) 0.0019(14)
C10 0.0576(18) 0.070(2) 0.0356(15) 0.0022(14) 0.0217(14) 0.0070(16)
C11 0.0401(14) 0.0425(15) 0.0334(13) -0.0006(11) 0.0165(11) -0.0093(11)
C12 0.0498(17) 0.080(2) 0.0343(15) 0.0068(15) 0.0177(13) 0.0124(16)
C13 0.0530(18) 0.074(2) 0.0455(17) 0.0054(16) 0.0237(15) 0.0107(16)
C14 0.0369(13) 0.0380(15) 0.0433(14) -0.0014(12) 0.0193(12) -0.0070(11)
C15 0.0535(17) 0.065(2) 0.0518(17) 0.0013(15) 0.0290(14) 0.0030(16)
C16 0.062(2) 0.071(3) 0.069(2) -0.0011(18) 0.0410(19) 0.0050(17)
C17 0.058(2) 0.078(3) 0.0497(18) 0.0040(17) 0.0188(16) 0.0169(18)
C18 0.0579(19) 0.082(3) 0.0432(17) 0.0022(16) 0.0226(15) 0.0199(18)

loop_
_atom_type_symbol
_atom_type_description
_atom_type_scat_dispersion_real
_atom_type_scat_dispersion_imag
_atom_type_scat_source
C C 0.0033 0.0016 'International Tables Vol C Tables 4.2.6.8 and 6.1.1.4'
H H 0.0000 0.0000 'International Tables Vol C Tables 4.2.6.8 and 6.1.1.4'
N N 0.0061 0.0033 'International Tables Vol C Tables 4.2.6.8 and 6.1.1.4'
O O 0.0106 0.0060 'International Tables Vol C Tables 4.2.6.8 and 6.1.1.4'

loop_
_geom_angle_atom_site_label_1
_geom_angle_atom_site_label_2
_geom_angle_atom_site_label_3
_geom_angle
_geom_angle_site_symmetry_1
_geom_angle_site_symmetry_3
C9 N1 C13 119.9(3) . .
C9 N1 C8 121.2(2) . .
C13 N1 C8 118.9(2) . .
C16 N2 C17 116.2(3) . .
O2 C1 O1 125.7(3) . .
O2 C1 C2 116.4(2) . .
O1 C1 C2 117.8(2) . .
C3 C2 C7 118.2(3) . .
C3 C2 C1 120.5(2) . .
C7 C2 C1 121.3(2) . .
C4 C3 C2 121.1(3) . .
C4 C3 H3 119.5 . .
C2 C3 H3 119.5 . .
C3 C4 C5 120.0(3) . .
C3 C4 H4 120.0 . .
C5 C4 H4 120.0 . .
C6 C5 C4 120.5(3) . .
C6 C5 H5 119.8 . .
C4 C5 H5 119.8 . .
C7 C6 C5 119.5(3) . .
C7 C6 C8 120.5(3) . .
C5 C6 C8 120.0(3) . .
C6 C7 C2 120.7(3) . .
C6 C7 H7 119.6 . .
C2 C7 H7 119.6 . .
C6 C8 N1 111.0(2) . .
C6 C8 H8A 109.4 . .
N1 C8 H8A 109.4 . .
C6 C8 H8B 109.4 . .
N1 C8 H8B 109.4 . .
H8A C8 H8B 108.0 . .
N1 C9 C10 120.9(3) . .
N1 C9 H9 119.5 . .
C10 C9 H9 119.5 . .
C9 C10 C11 121.2(3) . .
C9 C10 H10 119.4 . .
C11 C10 H10 119.4 . .
C12 C11 C10 115.8(3) . .
C12 C11 C14 121.7(2) . .
C10 C11 C14 122.4(2) . .
C13 C12 C11 121.1(3) . .
C13 C12 H12 119.4 . .
C11 C12 H12 119.4 . .
N1 C13 C12 121.0(3) . .
N1 C13 H13 119.5 . .
C12 C13 H13 119.5 . .
C18 C14 C15 115.7(3) . .
C18 C14 C11 121.9(2) . .
C15 C14 C11 122.4(3) . .
C16 C15 C14 120.0(3) . .
C16 C15 H15 120.0 . .
C14 C15 H15 120.0 . .
N2 C16 C15 123.9(3) . .
N2 C16 H16 118.1 . .
C15 C16 H16 118.1 . .
N2 C17 C18 123.2(3) . .
N2 C17 H17 118.4 . .
C18 C17 H17 118.4 . .
C14 C18 C17 121.0(3) . .
C14 C18 H18 119.5 . .
C17 C18 H18 119.5 . .

loop_
_geom_bond_atom_site_label_1
_geom_bond_atom_site_label_2
_geom_bond_distance
_geom_bond_site_symmetry_2
N1 C9 1.322(4) .
N1 C13 1.348(4) .
N1 C8 1.507(4) .
N2 C16 1.326(5) .
N2 C17 1.335(4) .
O1 C1 1.260(3) .
O2 C1 1.253(3) .
C1 C2 1.512(4) .
C2 C3 1.396(3) .
C2 C7 1.403(4) .
C3 C4 1.366(4) .
C3 H3 0.9500 .
C4 C5 1.384(4) .
C4 H4 0.9500 .
C5 C6 1.383(4) .
C5 H5 0.9500 .
C6 C7 1.381(4) .
C6 C8 1.499(4) .
C7 H7 0.9500 .
C8 H8A 0.9900 .
C8 H8B 0.9900 .
C9 C10 1.366(4) .
C9 H9 0.9500 .
C10 C11 1.392(4) .
C10 H10 0.9500 .
C11 C12 1.388(4) .
C11 C14 1.485(4) .
C12 C13 1.357(4) .
C12 H12 0.9500 .
C13 H13 0.9500 .
C14 C18 1.370(4) .
C14 C15 1.390(4) .
C15 C16 1.381(5) .
C15 H15 0.9500 .
C16 H16 0.9500 .
C17 C18 1.377(4) .
C17 H17 0.9500 .
C18 H18 0.9500 .
